data_2233703
loop_
_publ_author_name
'Lu, Ying-Bing'
'Jian, Fang-Mei'

_publ_section_title
;
 Poly[(\m~4~-5-bromopyridine-3-sulfonato)silver(I)]
;
_journal_coeditor_code ZJ2045
_journal_issue 2
_journal_name_full 'Acta Crystallographica Section E'
_journal_page_first m101
_journal_paper_doi 10.1107/S1600536811055206
_journal_volume 68
_journal_year 2012
_chemical_formula_iupac '[Ag (C5 H3 Br N O3 S)]'
_chemical_formula_moiety 'C5 H3 Ag Br N O3 S'
_chemical_formula_sum 'C5 H3 Ag Br N O3 S'
_chemical_formula_weight 344.92
_chemical_melting_point ?
_chemical_name_common Ag(C5H3N1SO3Br)
_chemical_name_systematic
;
Poly[(\m~4~-5-bromopyridine-3-sulfonato)silver(I)]
;
_space_group_IT_number 15
_symmetry_cell_setting monoclinic
_symmetry_space_group_name_Hall '-C 2yc'
_symmetry_space_group_name_H-M 'C 1 2/c 1'
_atom_sites_solution_hydrogens geom
_atom_sites_solution_primary direct
_atom_sites_solution_secondary difmap
_audit_creation_method SHELXL-97
_cell_angle_alpha 90.00
_cell_angle_beta 110.142(2)
_cell_angle_gamma 90.00
_cell_formula_units_Z 8
_cell_length_a 20.103(3)
_cell_length_b 5.0634(9)
_cell_length_c 16.036(3)
_cell_measurement_temperature 296(2)
_cell_measurement_theta_max 25
_cell_measurement_theta_min 2.2
_cell_volume 1532.5(5)
_computing_cell_refinement 'SAINT (Bruker, 2001)'
_computing_data_collection 'SMART (Bruker, 2001)'
_computing_data_reduction 'SAINT (Bruker, 2001)'
_computing_molecular_graphics 'SHELXTL (Sheldrick, 2008<i>b</i>)'
_computing_publication_material 'SHELXTL (Sheldrick, 2008<i>b</i>)'
_computing_structure_refinement 'SHELXL97 (Sheldrick, 2008<i>b</i>)'
_computing_structure_solution 'SHELXS97 (Sheldrick, 2008<i>b</i>)'
_diffrn_ambient_temperature 296(2)
_diffrn_measured_fraction_theta_full 0.981
_diffrn_measured_fraction_theta_max 0.981
_diffrn_measurement_device_type 'Bruker SMART CCD area-detector'
_diffrn_measurement_method 'phi and omega scans'
_diffrn_radiation_monochromator graphite
_diffrn_radiation_source 'fine-focus sealed tube'
_diffrn_radiation_type MoK\a
_diffrn_radiation_wavelength 0.71073
_diffrn_reflns_av_R_equivalents 0.0215
_diffrn_reflns_av_sigmaI/netI 0.0216
_diffrn_reflns_limit_h_max 23
_diffrn_reflns_limit_h_min -23
_diffrn_reflns_limit_k_max 6
_diffrn_reflns_limit_k_min -6
_diffrn_reflns_limit_l_max 19
_diffrn_reflns_limit_l_min -19
_diffrn_reflns_number 4188
_diffrn_reflns_theta_full 25.00
_diffrn_reflns_theta_max 25.00
_diffrn_reflns_theta_min 2.16
_exptl_absorpt_coefficient_mu 8.075
_exptl_absorpt_correction_T_max 0.7458
_exptl_absorpt_correction_T_min 0.5116
_exptl_absorpt_correction_type multi-scan
_exptl_absorpt_process_details '(SADABS; Sheldrick, 2008<i>a</i>)'
_exptl_crystal_colour colorless
_exptl_crystal_density_diffrn 2.990
_exptl_crystal_density_method 'not measured'
_exptl_crystal_description blcok
_exptl_crystal_F_000 1296
_exptl_crystal_size_max 0.20
_exptl_crystal_size_mid 0.18
_exptl_crystal_size_min 0.16
_refine_diff_density_max 0.877
_refine_diff_density_min -1.720
_refine_ls_extinction_method none
_refine_ls_goodness_of_fit_ref 1.010
_refine_ls_hydrogen_treatment constr
_refine_ls_matrix_type full
_refine_ls_number_constraints 0
_refine_ls_number_parameters 109
_refine_ls_number_reflns 1310
_refine_ls_number_restraints 2
_refine_ls_restrained_S_all 1.011
_refine_ls_R_factor_all 0.0408
_refine_ls_R_factor_gt 0.0376
_refine_ls_shift/su_max 0.009
_refine_ls_shift/su_mean 0.001
_refine_ls_structure_factor_coef Fsqd
_refine_ls_weighting_details 'calc w=1/[\s^2^(Fo^2^)+(0.1320P)^2^+0.0000P] where P=(Fo^2^+2Fc^2^)/3'
_refine_ls_weighting_scheme calc
_refine_ls_wR_factor_gt 0.1482
_refine_ls_wR_factor_ref 0.1519
_reflns_number_gt 1204
_reflns_number_total 1310
_reflns_threshold_expression I>2sigma(I)
_cod_data_source_file zj2045.cif
_cod_data_source_block I
_cod_depositor_comments
;
The following automatic conversions were performed:

'_chemical_melting_point' value 'not measured' was changed to '?' -
the value is undefined or not given.

Automatic conversion script
Id: cif_fix_values 1715 2011-07-08 13:25:40Z adriana 
;
_cod_original_sg_symbol_H-M 'C 2/c'
_cod_database_code 2233703
_cod_database_fobs_code 2233703

loop_
_symmetry_equiv_pos_as_xyz
'x, y, z'
'-x, y, -z+1/2'
'x+1/2, y+1/2, z'
'-x+1/2, y+1/2, -z+1/2'
'-x, -y, -z'
'x, -y, z-1/2'
'-x+1/2, -y+1/2, -z'
'x+1/2, -y+1/2, z-1/2'

loop_
_atom_site_type_symbol
_atom_site_label
_atom_site_fract_x
_atom_site_fract_y
_atom_site_fract_z
_atom_site_U_iso_or_equiv
_atom_site_adp_type
_atom_site_calc_flag
_atom_site_refinement_flags
_atom_site_occupancy
_atom_site_symmetry_multiplicity
Ag Ag1 0.325354(14) 0.79247(6) 0.004298(16) 0.03990(8) Uani d U 1 1
Br Br1 0.505370(16) 0.92599(7) 0.38247(2) 0.03684(10) Uani d . 1 1
S S1 0.31936(4) 0.26125(15) 0.13294(5) 0.0237(2) Uani d . 1 1
N N1 0.36109(14) 0.3610(6) 0.39356(17) 0.0280(7) Uani d U 1 1
O O1 0.36615(13) 0.3588(6) 0.08721(15) 0.0417(6) Uani d U 1 1
O O2 0.25004(15) 0.3786(6) 0.10181(17) 0.0468(8) Uani d . 1 1
O O3 0.31813(13) -0.0272(5) 0.13609(16) 0.0365(7) Uani d . 1 1
C C1 0.33643(16) 0.2719(7) 0.3129(2) 0.0252(8) Uani d U 1 1
H H1A 0.3026 0.1385 0.2993 0.030 Uiso calc R 1 1
C C2 0.35925(15) 0.3708(6) 0.24497(18) 0.0201(7) Uani d . 1 1
C C3 0.40983(15) 0.5648(7) 0.26565(19) 0.0237(8) Uani d . 1 1
H H3A 0.4265 0.6324 0.2226 0.028 Uiso calc R 1 1
C C4 0.43547(15) 0.6575(7) 0.3514(2) 0.0269(8) Uani d . 1 1
C C5 0.41094(16) 0.5505(7) 0.4151(2) 0.0285(9) Uani d . 1 1
H H5A 0.4292 0.6107 0.4733 0.034 Uiso calc R 1 1

loop_
_atom_site_aniso_label
_atom_site_aniso_U_11
_atom_site_aniso_U_22
_atom_site_aniso_U_33
_atom_site_aniso_U_12
_atom_site_aniso_U_13
_atom_site_aniso_U_23
Ag1 0.05584(14) 0.04198(16) 0.02679(13) 0.01450(12) 0.02051(11) 0.00050(10)
Br1 0.03597(16) 0.0366(2) 0.03715(17) -0.00643(15) 0.01160(13) -0.00657(15)
S1 0.0333(3) 0.0199(4) 0.0160(3) 0.0027(3) 0.0060(3) -0.0009(3)
N1 0.0360(12) 0.0253(13) 0.0241(11) -0.0001(12) 0.0120(9) -0.0010(11)
O1 0.0639(13) 0.0433(10) 0.0244(9) -0.0083(12) 0.0236(9) 0.0060(9)
O2 0.0498(13) 0.0449(14) 0.0294(12) 0.0224(13) -0.0071(11) -0.0057(12)
O3 0.0608(13) 0.0185(11) 0.0306(10) -0.0012(11) 0.0164(10) -0.0084(9)
C1 0.0207(11) 0.0258(16) 0.0285(14) -0.0027(12) 0.0075(11) 0.0065(12)
C2 0.0308(12) 0.0156(13) 0.0149(11) 0.0024(12) 0.0091(10) 0.0012(11)
C3 0.0241(11) 0.0291(17) 0.0216(12) 0.0056(12) 0.0126(10) 0.0014(12)
C4 0.0160(11) 0.0322(17) 0.0297(15) 0.0008(14) 0.0044(11) 0.0033(14)
C5 0.0294(13) 0.0385(19) 0.0159(13) 0.0021(15) 0.0056(11) 0.0012(13)

loop_
_atom_type_symbol
_atom_type_description
_atom_type_scat_dispersion_real
_atom_type_scat_dispersion_imag
_atom_type_scat_source
C C 0.0033 0.0016 'International Tables Vol C Tables 4.2.6.8 and 6.1.1.4'
N N 0.0061 0.0033 'International Tables Vol C Tables 4.2.6.8 and 6.1.1.4'
O O 0.0106 0.0060 'International Tables Vol C Tables 4.2.6.8 and 6.1.1.4'
S S 0.1246 0.1234 'International Tables Vol C Tables 4.2.6.8 and 6.1.1.4'
Br Br -0.2901 2.4595 'International Tables Vol C Tables 4.2.6.8 and 6.1.1.4'
Ag Ag -0.8971 1.1015 'International Tables Vol C Tables 4.2.6.8 and 6.1.1.4'
H H 0.0000 0.0000 'International Tables Vol C Tables 4.2.6.8 and 6.1.1.4'

loop_
_geom_angle_atom_site_label_1
_geom_angle_atom_site_label_2
_geom_angle_atom_site_label_3
_geom_angle_site_symmetry_1
_geom_angle_site_symmetry_3
_geom_angle
N1 Ag1 O3 6_565 1_565 165.92(9)
N1 Ag1 O2 6_565 7_565 88.66(10)
O3 Ag1 O2 1_565 7_565 98.22(9)
N1 Ag1 O1 6_565 . 88.93(10)
O3 Ag1 O1 1_565 . 88.52(8)
O2 Ag1 O1 7_565 . 160.60(9)
N1 Ag1 Ag1 6_565 7_565 119.93(7)
O3 Ag1 Ag1 1_565 7_565 74.01(6)
O2 Ag1 Ag1 7_565 7_565 72.45(7)
O1 Ag1 Ag1 . 7_565 92.22(6)
O2 S1 O3 . . 113.53(16)
O2 S1 O1 . . 113.59(17)
O3 S1 O1 . . 112.07(17)
O2 S1 C2 . . 105.49(15)
O3 S1 C2 . . 106.43(14)
O1 S1 C2 . . 104.83(15)
C1 N1 C5 . . 120.0(3)
C1 N1 Ag1 . 6_566 123.1(2)
C5 N1 Ag1 . 6_566 116.9(2)
S1 O1 Ag1 . . 113.87(15)
S1 O2 Ag1 . 7_565 143.5(2)
S1 O3 Ag1 . 1_545 110.48(15)
N1 C1 C2 . . 122.2(3)
N1 C1 H1A . . 118.9
C2 C1 H1A . . 118.9
C3 C2 C1 . . 118.6(3)
C3 C2 S1 . . 120.3(2)
C1 C2 S1 . . 120.9(2)
C2 C3 C4 . . 118.6(3)
C2 C3 H3A . . 120.7
C4 C3 H3A . . 120.7
C3 C4 C5 . . 119.8(3)
C3 C4 Br1 . . 119.8(3)
C5 C4 Br1 . . 120.4(2)
N1 C5 C4 . . 120.8(3)
N1 C5 H5A . . 119.6
C4 C5 H5A . . 119.6

loop_
_geom_bond_atom_site_label_1
_geom_bond_atom_site_label_2
_geom_bond_site_symmetry_2
_geom_bond_distance
Ag1 N1 6_565 2.270(3)
Ag1 O3 1_565 2.352(3)
Ag1 O2 7_565 2.488(3)
Ag1 O1 . 2.552(3)
Ag1 Ag1 7_565 3.0159(8)
Br1 C4 . 1.894(3)
S1 O2 . 1.437(3)
S1 O3 . 1.462(3)
S1 O1 . 1.463(3)
S1 C2 . 1.785(3)
N1 C1 . 1.297(4)
N1 C5 . 1.344(4)
N1 Ag1 6_566 2.270(3)
O2 Ag1 7_565 2.488(3)
O3 Ag1 1_545 2.352(3)
C1 C2 . 1.411(5)
C1 H1A . 0.9300
C2 C3 . 1.370(4)
C3 C4 . 1.374(4)
C3 H3A . 0.9300
C4 C5 . 1.388(5)
C5 H5A . 0.9300

loop_
_geom_hbond_atom_site_label_D
_geom_hbond_atom_site_label_H
_geom_hbond_atom_site_label_A
_geom_hbond_site_symmetry_A
_geom_hbond_distance_DH
_geom_hbond_distance_HA
_geom_hbond_distance_DA
_geom_hbond_angle_DHA
C3 H3A Br1 2_655 0.93 2.92 3.832(3) 167.5
